data_7123098
loop_
_publ_author_name
'Lee, Chi Lun'
'Wu, Liangliang'
'Huang, Jie-Sheng'
'Che, Chi-Ming'

_publ_section_title
;
 Stable iridium(iv) complexes supported by tetradentate salen ligands.
 Synthesis, structures and reactivity
;
_journal_name_full 'Chemical Communications'
_journal_paper_doi 10.1039/C8CC10220A
_journal_year 2019
_chemical_absolute_configuration ad
_chemical_formula_moiety '2(C14 H17 Cl2 Ir0.5 N O)'
_chemical_formula_sum 'C28 H34 Cl4 Ir N2 O2'
_chemical_formula_weight 764.57
_space_group_crystal_system orthorhombic
_space_group_IT_number 18
_space_group_name_Hall 'P 2 2ab'
_space_group_name_H-M_alt 'P 21 21 2'
_symmetry_space_group_name_Hall 'P 2 2ab'
_symmetry_space_group_name_H-M 'P 21 21 2'
_atom_sites_solution_hydrogens geom
_atom_sites_solution_primary direct
_audit_creation_date 2016-06-15
_audit_creation_method
;
Olex2 1.2-alpha
(compiled 2016.02.24 svn.r3266 for OlexSys, GUI svn.r5155)
;
_audit_update_record
;
2018-12-08 deposited with the CCDC.    2019-02-21 downloaded from the CCDC.
;
_cell_angle_alpha 90
_cell_angle_beta 90
_cell_angle_gamma 90
_cell_formula_units_Z 4
_cell_length_a 11.8989(4)
_cell_length_b 12.7089(4)
_cell_length_c 23.2281(7)
_cell_measurement_reflns_used 9911
_cell_measurement_temperature 100
_cell_measurement_theta_max 67.62
_cell_measurement_theta_min 3.81
_cell_volume 3512.60(19)
_computing_molecular_graphics 'Olex2 (Dolomanov et al., 2009)'
_computing_publication_material 'Olex2 (Dolomanov et al., 2009)'
_computing_structure_refinement 'XL (Sheldrick, 2008)'
_computing_structure_solution 'ShelXT (Sheldrick, 2015)'
_diffrn_ambient_temperature 100
_diffrn_measured_fraction_theta_full 0.994
_diffrn_measured_fraction_theta_max 0.994
_diffrn_measurement_device_type 'Bruker APEX-II CCD'
_diffrn_measurement_method '\f and \w scans'
_diffrn_radiation_type CuK\a
_diffrn_radiation_wavelength 1.54178
_diffrn_reflns_av_R_equivalents 0.0445
_diffrn_reflns_av_unetI/netI 0.0297
_diffrn_reflns_Laue_measured_fraction_full 0.994
_diffrn_reflns_Laue_measured_fraction_max 0.994
_diffrn_reflns_limit_h_max 13
_diffrn_reflns_limit_h_min -14
_diffrn_reflns_limit_k_max 15
_diffrn_reflns_limit_k_min -15
_diffrn_reflns_limit_l_max 27
_diffrn_reflns_limit_l_min -27
_diffrn_reflns_number 30388
_diffrn_reflns_point_group_measured_fraction_full 0.988
_diffrn_reflns_point_group_measured_fraction_max 0.988
_diffrn_reflns_theta_full 67.653
_diffrn_reflns_theta_max 67.653
_diffrn_reflns_theta_min 1.902
_diffrn_standards_number 0
_exptl_absorpt_coefficient_mu 10.346
_exptl_absorpt_correction_T_max 0.7530
_exptl_absorpt_correction_T_min 0.5420
_exptl_absorpt_correction_type multi-scan
_exptl_absorpt_process_details
;
SADABS-2012/1 (Bruker,2012) was used for absorption correction.
wR2(int) was 0.0919 before and 0.0591 after correction.
The Ratio of minimum to maximum transmission is 0.7198.
The \l/2 correction factor is 0.0015.
;
_exptl_crystal_colour black
_exptl_crystal_colour_primary black
_exptl_crystal_density_diffrn 1.446
_exptl_crystal_description block
_exptl_crystal_F_000 1508
_exptl_crystal_size_max 0.25
_exptl_crystal_size_mid 0.16
_exptl_crystal_size_min 0.14
_refine_diff_density_max 1.031
_refine_diff_density_min -0.444
_refine_diff_density_rms 0.089
_refine_ls_abs_structure_details
;
 Flack x determined using 2490 quotients [(I+)-(I-)]/[(I+)+(I-)]
 (Parsons, Flack and Wagner, Acta Cryst. B69 (2013) 249-259).
;
_refine_ls_abs_structure_Flack 0.007(4)
_refine_ls_extinction_method none
_refine_ls_goodness_of_fit_ref 1.046
_refine_ls_hydrogen_treatment constr
_refine_ls_matrix_type full
_refine_ls_number_parameters 341
_refine_ls_number_reflns 6301
_refine_ls_number_restraints 0
_refine_ls_restrained_S_all 1.046
_refine_ls_R_factor_all 0.0265
_refine_ls_R_factor_gt 0.0251
_refine_ls_shift/su_max 0.001
_refine_ls_shift/su_mean 0.000
_refine_ls_structure_factor_coef Fsqd
_refine_ls_weighting_details 'w=1/[\s^2^(Fo^2^)+(0.0349P)^2^+2.8050P] where P=(Fo^2^+2Fc^2^)/3'
_refine_ls_weighting_scheme calc
_refine_ls_wR_factor_gt 0.0661
_refine_ls_wR_factor_ref 0.0677
_reflns_Friedel_coverage 0.765
_reflns_Friedel_fraction_full 0.980
_reflns_Friedel_fraction_max 0.980
_reflns_number_gt 5982
_reflns_number_total 6301
_reflns_threshold_expression 'I > 2\s(I)'
_cod_data_source_file c8cc10220a2.cif
_cod_data_source_block cxy445_0m_sq
_cod_database_code 7123098
_shelx_space_group_comment
;
The symmetry employed for this shelxl refinement is uniquely defined
by the following loop, which should always be used as a source of
symmetry information in preference to the above space-group names.
They are only intended as comments.
;
_olex2_refinement_description
;
1. Fixed Uiso
 At 1.2 times of:
  All C(H) groups, All C(H,H) groups
 At 1.5 times of:
  All C(H,H,H) groups
2.a Ternary CH refined with riding coordinates:
 C3(H3), C17(H17)
2.b Secondary CH2 refined with riding coordinates:
 C1(H1A,H1B), C2(H2A,H2B), C15(H15A,H15B), C16(H16A,H16B)
2.c Aromatic/amide H refined with riding coordinates:
 C4(H4), C6(H6), C8(H8), C18(H18), C20(H20), C22(H22)
2.d Idealised Me refined as rotating group:
 C12(H12A,H12B,H12C), C13(H13A,H13B,H13C), C14(H14A,H14B,H14C), C26(H26A,H26B,
 H26C), C27(H27A,H27B,H27C), C28(H28A,H28B,H28C)
;
_shelx_shelxl_version_number 2014/7
_olex2_submission_special_instructions 'No special instructions were received'

loop_
_space_group_symop_operation_xyz
'x, y, z'
'-x, -y, z'
'-x+1/2, y+1/2, -z'
'x+1/2, -y+1/2, -z'

loop_
_atom_site_label
_atom_site_type_symbol
_atom_site_fract_x
_atom_site_fract_y
_atom_site_fract_z
_atom_site_U_iso_or_equiv
_atom_site_adp_type
_atom_site_occupancy
_atom_site_site_symmetry_order
_atom_site_calc_flag
_atom_site_refinement_flags_posn
_atom_site_refinement_flags_adp
_atom_site_refinement_flags_occupancy
Ir1 Ir 0.5000 0.0000 0.17820(2) 0.01758(9) Uani 1 2 d S T P
Cl1 Cl 0.66362(10) 0.10124(9) 0.17658(5) 0.0279(3) Uani 1 1 d . . .
Cl2 Cl 0.12639(13) 0.44465(11) 0.14280(6) 0.0430(4) Uani 1 1 d . . .
O1 O 0.4335(3) 0.0908(3) 0.11656(13) 0.0215(7) Uani 1 1 d . . .
N1 N 0.4400(3) 0.0861(3) 0.24131(16) 0.0192(9) Uani 1 1 d . . .
C1 C 0.4889(4) 0.0589(4) 0.40455(17) 0.0257(10) Uani 1 1 d . . .
H1A H 0.4446 0.0777 0.4392 0.031 Uiso 1 1 calc R . .
H1B H 0.5613 0.0970 0.4065 0.031 Uiso 1 1 calc R . .
C2 C 0.4252(4) 0.0934(4) 0.3510(2) 0.0248(11) Uani 1 1 d . . .
H2A H 0.4158 0.1708 0.3512 0.030 Uiso 1 1 calc R . .
H2B H 0.3496 0.0607 0.3506 0.030 Uiso 1 1 calc R . .
C3 C 0.4912(4) 0.0595(4) 0.29761(18) 0.0218(9) Uani 1 1 d . . .
H3 H 0.5668 0.0936 0.2994 0.026 Uiso 1 1 calc R . .
C4 C 0.3701(4) 0.1630(4) 0.2347(2) 0.0214(10) Uani 1 1 d . . .
H4 H 0.3447 0.1974 0.2686 0.026 Uiso 1 1 calc R . .
C5 C 0.3268(4) 0.2015(4) 0.1803(2) 0.0227(10) Uani 1 1 d . . .
C6 C 0.2519(4) 0.2874(4) 0.1850(2) 0.0274(11) Uani 1 1 d . . .
H6 H 0.2298 0.3125 0.2219 0.033 Uiso 1 1 calc R . .
C7 C 0.2119(4) 0.3336(4) 0.1369(2) 0.0278(11) Uani 1 1 d . . .
C8 C 0.2395(4) 0.2959(5) 0.0822(2) 0.0268(12) Uani 1 1 d . . .
H8 H 0.2072 0.3287 0.0494 0.032 Uiso 1 1 calc R . .
C9 C 0.3116(4) 0.2128(4) 0.0744(2) 0.0221(10) Uani 1 1 d . . .
C10 C 0.3591(4) 0.1650(4) 0.12520(19) 0.0207(10) Uani 1 1 d . . .
C11 C 0.3384(4) 0.1701(4) 0.0145(2) 0.0247(11) Uani 1 1 d . . .
C12 C 0.2755(5) 0.2300(5) -0.0330(2) 0.0351(13) Uani 1 1 d . . .
H12A H 0.1944 0.2221 -0.0273 0.053 Uiso 1 1 calc GR . .
H12B H 0.2965 0.2013 -0.0706 0.053 Uiso 1 1 calc GR . .
H12C H 0.2956 0.3047 -0.0313 0.053 Uiso 1 1 calc GR . .
C13 C 0.3040(5) 0.0535(4) 0.0105(2) 0.0366(13) Uani 1 1 d . . .
H13A H 0.3424 0.0135 0.0408 0.055 Uiso 1 1 calc GR . .
H13B H 0.3253 0.0256 -0.0272 0.055 Uiso 1 1 calc GR . .
H13C H 0.2225 0.0473 0.0156 0.055 Uiso 1 1 calc GR . .
C14 C 0.4648(4) 0.1839(5) 0.0011(2) 0.0343(13) Uani 1 1 d . . .
H14A H 0.4850 0.2584 0.0044 0.051 Uiso 1 1 calc GR . .
H14B H 0.4803 0.1592 -0.0380 0.051 Uiso 1 1 calc GR . .
H14C H 0.5092 0.1427 0.0286 0.051 Uiso 1 1 calc GR . .
Ir2 Ir 0.5000 0.5000 0.32340(2) 0.01771(9) Uani 1 2 d S T P
Cl3 Cl 0.35089(10) 0.38201(9) 0.32622(5) 0.0270(3) Uani 1 1 d . . .
Cl4 Cl 0.87271(10) 0.05324(10) 0.35984(5) 0.0328(3) Uani 1 1 d . . .
O2 O 0.5785(3) 0.4191(3) 0.38531(13) 0.0233(7) Uani 1 1 d . . .
N2 N 0.5753(4) 0.4225(3) 0.26056(16) 0.0207(9) Uani 1 1 d . . .
C15 C 0.5561(5) 0.4710(4) 0.09708(19) 0.0299(12) Uani 1 1 d . . .
H15A H 0.5598 0.4244 0.0630 0.036 Uiso 1 1 calc R . .
H15B H 0.6178 0.5229 0.0939 0.036 Uiso 1 1 calc R . .
C16 C 0.5736(4) 0.4054(4) 0.15111(19) 0.0247(11) Uani 1 1 d . . .
H16A H 0.5188 0.3468 0.1519 0.030 Uiso 1 1 calc R . .
H16B H 0.6501 0.3749 0.1510 0.030 Uiso 1 1 calc R . .
C17 C 0.5582(4) 0.4737(4) 0.20385(18) 0.0225(10) Uani 1 1 d . . .
H17 H 0.6149 0.5316 0.2010 0.027 Uiso 1 1 calc R . .
C18 C 0.6395(4) 0.3416(4) 0.2678(2) 0.0220(10) Uani 1 1 d . . .
H18 H 0.6673 0.3083 0.2341 0.026 Uiso 1 1 calc R . .
C19 C 0.6723(4) 0.2977(3) 0.3213(2) 0.0212(10) Uani 1 1 d . . .
C20 C 0.7446(4) 0.2090(4) 0.3172(2) 0.0231(10) Uani 1 1 d . . .
H20 H 0.7625 0.1806 0.2804 0.028 Uiso 1 1 calc R . .
C21 C 0.7883(4) 0.1645(4) 0.3656(2) 0.0250(11) Uani 1 1 d . . .
C22 C 0.7654(4) 0.2065(4) 0.4199(2) 0.0211(10) Uani 1 1 d . . .
H22 H 0.7987 0.1748 0.4528 0.025 Uiso 1 1 calc R . .
C23 C 0.6958(4) 0.2925(4) 0.4274(2) 0.0186(10) Uani 1 1 d . . .
C24 C 0.6450(4) 0.3386(3) 0.37774(19) 0.0192(10) Uani 1 1 d . . .
C25 C 0.6736(4) 0.3381(4) 0.4876(2) 0.0239(11) Uani 1 1 d . . .
C26 C 0.7342(4) 0.2761(4) 0.5347(2) 0.0263(11) Uani 1 1 d . . .
H26A H 0.7078 0.2030 0.5344 0.039 Uiso 1 1 calc GR . .
H26B H 0.7182 0.3078 0.5723 0.039 Uiso 1 1 calc GR . .
H26C H 0.8153 0.2777 0.5275 0.039 Uiso 1 1 calc GR . .
C27 C 0.7179(5) 0.4517(4) 0.4887(2) 0.0296(11) Uani 1 1 d . . .
H27A H 0.7978 0.4520 0.4784 0.044 Uiso 1 1 calc GR . .
H27B H 0.7084 0.4811 0.5274 0.044 Uiso 1 1 calc GR . .
H27C H 0.6758 0.4943 0.4609 0.044 Uiso 1 1 calc GR . .
C28 C 0.5474(4) 0.3350(4) 0.5015(2) 0.0269(11) Uani 1 1 d . . .
H28A H 0.5057 0.3735 0.4718 0.040 Uiso 1 1 calc GR . .
H28B H 0.5341 0.3678 0.5391 0.040 Uiso 1 1 calc GR . .
H28C H 0.5217 0.2618 0.5025 0.040 Uiso 1 1 calc GR . .

loop_
_atom_site_aniso_label
_atom_site_aniso_U_11
_atom_site_aniso_U_22
_atom_site_aniso_U_33
_atom_site_aniso_U_23
_atom_site_aniso_U_13
_atom_site_aniso_U_12
Ir1 0.02083(15) 0.01543(15) 0.01648(15) 0.000 0.000 0.00499(13)
Cl1 0.0262(6) 0.0307(6) 0.0270(6) -0.0016(5) 0.0011(5) -0.0046(5)
Cl2 0.0501(8) 0.0424(7) 0.0364(7) 0.0020(6) 0.0001(6) 0.0300(8)
O1 0.0224(17) 0.0212(16) 0.0209(15) 0.0012(13) 0.0005(14) 0.0094(14)
N1 0.0143(19) 0.020(2) 0.0228(19) 0.0026(16) -0.0039(15) 0.0008(17)
C1 0.027(2) 0.034(3) 0.017(2) -0.0014(19) 0.004(2) 0.001(2)
C2 0.026(3) 0.023(2) 0.026(2) -0.004(2) 0.002(2) 0.006(2)
C3 0.021(2) 0.022(2) 0.023(2) 0.0004(18) -0.0019(19) 0.005(2)
C4 0.021(3) 0.025(2) 0.017(2) -0.0023(19) 0.000(2) 0.004(2)
C5 0.021(2) 0.021(2) 0.025(2) 0.001(2) -0.007(2) 0.008(2)
C6 0.025(3) 0.027(3) 0.030(3) -0.006(2) 0.000(2) 0.009(2)
C7 0.022(2) 0.030(3) 0.031(3) 0.002(2) -0.003(2) 0.012(2)
C8 0.026(3) 0.030(3) 0.024(3) 0.005(2) -0.002(2) 0.002(2)
C9 0.021(2) 0.018(2) 0.027(2) 0.0034(19) -0.004(2) -0.001(2)
C10 0.017(2) 0.019(2) 0.026(2) -0.0011(19) 0.0001(19) 0.001(2)
C11 0.026(3) 0.023(2) 0.025(2) 0.0008(19) -0.004(2) 0.003(2)
C12 0.038(3) 0.040(3) 0.027(3) -0.001(3) -0.010(3) 0.006(3)
C13 0.047(3) 0.031(3) 0.032(3) -0.009(2) -0.011(2) 0.001(3)
C14 0.031(3) 0.046(3) 0.027(3) 0.006(2) -0.001(2) 0.006(3)
Ir2 0.02162(15) 0.01519(15) 0.01633(15) 0.000 0.000 0.00635(13)
Cl3 0.0281(6) 0.0264(6) 0.0266(6) -0.0002(5) 0.0024(5) -0.0029(5)
Cl4 0.0313(6) 0.0299(6) 0.0370(6) -0.0013(5) -0.0027(5) 0.0170(6)
O2 0.0275(18) 0.0192(16) 0.0234(16) 0.0002(14) 0.0007(14) 0.0073(15)
N2 0.022(2) 0.022(2) 0.0183(18) -0.0015(16) -0.0017(15) 0.0039(18)
C15 0.035(3) 0.038(3) 0.017(2) -0.001(2) -0.003(2) 0.002(2)
C16 0.029(3) 0.025(2) 0.020(2) -0.001(2) 0.005(2) 0.006(2)
C17 0.024(2) 0.021(2) 0.022(2) 0.0013(18) 0.0017(19) 0.006(2)
C18 0.022(3) 0.017(2) 0.028(2) -0.0020(19) 0.001(2) 0.002(2)
C19 0.019(2) 0.018(2) 0.027(2) -0.002(2) 0.004(2) 0.005(2)
C20 0.020(2) 0.024(2) 0.025(2) -0.003(2) 0.002(2) 0.006(2)
C21 0.021(2) 0.016(2) 0.037(3) -0.001(2) -0.002(2) 0.003(2)
C22 0.018(2) 0.015(2) 0.029(3) 0.0003(19) -0.006(2) 0.001(2)
C23 0.012(2) 0.017(2) 0.027(2) 0.0002(19) -0.0021(19) -0.0013(18)
C24 0.017(2) 0.016(2) 0.025(2) -0.0038(18) 0.0027(19) 0.001(2)
C25 0.027(3) 0.020(2) 0.024(2) -0.0002(19) -0.005(2) 0.003(2)
C26 0.026(3) 0.027(3) 0.026(3) 0.000(2) -0.002(2) 0.006(2)
C27 0.035(3) 0.021(2) 0.032(3) -0.003(2) -0.008(2) -0.001(2)
C28 0.024(2) 0.032(3) 0.024(2) 0.001(2) 0.004(2) 0.003(2)

loop_
_atom_type_symbol
_atom_type_description
_atom_type_scat_dispersion_real
_atom_type_scat_dispersion_imag
_atom_type_scat_source
C C 0.0181 0.0091 'International Tables Vol C Tables 4.2.6.8 and 6.1.1.4'
H H 0.0000 0.0000 'International Tables Vol C Tables 4.2.6.8 and 6.1.1.4'
Cl Cl 0.3639 0.7018 'International Tables Vol C Tables 4.2.6.8 and 6.1.1.4'
Ir Ir -4.7710 6.5667 'International Tables Vol C Tables 4.2.6.8 and 6.1.1.4'
N N 0.0311 0.0180 'International Tables Vol C Tables 4.2.6.8 and 6.1.1.4'
O O 0.0492 0.0322 'International Tables Vol C Tables 4.2.6.8 and 6.1.1.4'

loop_
_geom_angle_atom_site_label_1
_geom_angle_atom_site_label_2
_geom_angle_atom_site_label_3
_geom_angle
_geom_angle_site_symmetry_1
_geom_angle_site_symmetry_3
Cl1 Ir1 Cl1 178.15(6) . 2_655
O1 Ir1 Cl1 90.03(10) 2_655 2_655
O1 Ir1 Cl1 88.65(10) . 2_655
O1 Ir1 Cl1 88.65(10) 2_655 .
O1 Ir1 Cl1 90.03(10) . .
O1 Ir1 O1 88.68(18) 2_655 .
N1 Ir1 Cl1 90.47(12) . .
N1 Ir1 Cl1 90.47(12) 2_655 2_655
N1 Ir1 Cl1 90.91(12) 2_655 .
N1 Ir1 Cl1 90.91(12) . 2_655
N1 Ir1 O1 93.96(13) 2_655 2_655
N1 Ir1 O1 177.22(15) 2_655 .
N1 Ir1 O1 93.96(13) . .
N1 Ir1 O1 177.22(15) . 2_655
N1 Ir1 N1 83.4(2) 2_655 .
C10 O1 Ir1 125.0(3) . .
C3 N1 Ir1 112.5(3) . .
C4 N1 Ir1 124.5(3) . .
C4 N1 C3 122.8(4) . .
C1 C1 H1A 109.3 2_655 .
C1 C1 H1B 109.3 2_655 .
H1A C1 H1B 107.9 . .
C2 C1 C1 111.7(3) . 2_655
C2 C1 H1A 109.3 . .
C2 C1 H1B 109.3 . .
C1 C2 H2A 109.9 . .
C1 C2 H2B 109.9 . .
C1 C2 C3 109.0(4) . .
H2A C2 H2B 108.3 . .
C3 C2 H2A 109.9 . .
C3 C2 H2B 109.9 . .
N1 C3 C2 116.1(4) . .
N1 C3 C3 106.4(3) . 2_655
N1 C3 H3 107.8 . .
C2 C3 H3 107.8 . .
C3 C3 C2 110.5(3) 2_655 .
C3 C3 H3 107.8 2_655 .
N1 C4 H4 117.0 . .
N1 C4 C5 126.0(4) . .
C5 C4 H4 117.0 . .
C6 C5 C4 114.7(5) . .
C6 C5 C10 119.6(4) . .
C10 C5 C4 125.5(4) . .
C5 C6 H6 120.2 . .
C7 C6 C5 119.7(5) . .
C7 C6 H6 120.2 . .
C6 C7 Cl2 119.5(4) . .
C6 C7 C8 121.4(5) . .
C8 C7 Cl2 119.1(4) . .
C7 C8 H8 118.9 . .
C9 C8 C7 122.1(5) . .
C9 C8 H8 118.9 . .
C8 C9 C10 117.4(5) . .
C8 C9 C11 121.7(4) . .
C10 C9 C11 120.9(4) . .
O1 C10 C5 124.0(4) . .
O1 C10 C9 116.3(4) . .
C5 C10 C9 119.7(4) . .
C9 C11 C12 112.1(4) . .
C9 C11 C13 109.9(4) . .
C9 C11 C14 110.2(4) . .
C12 C11 C13 107.8(4) . .
C12 C11 C14 105.9(4) . .
C13 C11 C14 110.8(5) . .
C11 C12 H12A 109.5 . .
C11 C12 H12B 109.5 . .
C11 C12 H12C 109.5 . .
H12A C12 H12B 109.5 . .
H12A C12 H12C 109.5 . .
H12B C12 H12C 109.5 . .
C11 C13 H13A 109.5 . .
C11 C13 H13B 109.5 . .
C11 C13 H13C 109.5 . .
H13A C13 H13B 109.5 . .
H13A C13 H13C 109.5 . .
H13B C13 H13C 109.5 . .
C11 C14 H14A 109.5 . .
C11 C14 H14B 109.5 . .
C11 C14 H14C 109.5 . .
H14A C14 H14B 109.5 . .
H14A C14 H14C 109.5 . .
H14B C14 H14C 109.5 . .
Cl3 Ir2 Cl3 176.77(6) 2_665 .
O2 Ir2 Cl3 87.42(10) 2_665 .
O2 Ir2 Cl3 90.26(10) . .
O2 Ir2 Cl3 90.26(10) 2_665 2_665
O2 Ir2 Cl3 87.42(10) . 2_665
O2 Ir2 O2 88.01(18) 2_665 .
N2 Ir2 Cl3 92.60(13) 2_665 2_665
N2 Ir2 Cl3 89.79(13) 2_665 .
N2 Ir2 Cl3 89.79(13) . 2_665
N2 Ir2 Cl3 92.60(13) . .
N2 Ir2 O2 178.35(16) . 2_665
N2 Ir2 O2 93.64(14) 2_665 2_665
N2 Ir2 O2 93.64(14) . .
N2 Ir2 O2 178.35(16) 2_665 .
N2 Ir2 N2 84.7(2) . 2_665
C24 O2 Ir2 126.1(3) . .
C17 N2 Ir2 112.1(3) . .
C18 N2 Ir2 124.7(3) . .
C18 N2 C17 123.1(4) . .
C15 C15 H15A 109.1 2_665 .
C15 C15 H15B 109.1 2_665 .
H15A C15 H15B 107.8 . .
C16 C15 C15 112.6(4) . 2_665
C16 C15 H15A 109.1 . .
C16 C15 H15B 109.1 . .
C15 C16 H16A 109.7 . .
C15 C16 H16B 109.7 . .
H16A C16 H16B 108.2 . .
C17 C16 C15 109.7(4) . .
C17 C16 H16A 109.7 . .
C17 C16 H16B 109.7 . .
N2 C17 C16 116.8(4) . .
N2 C17 C17 108.3(3) . 2_665
N2 C17 H17 106.7 . .
C16 C17 C17 111.0(3) . 2_665
C16 C17 H17 106.7 . .
C17 C17 H17 106.7 2_665 .
N2 C18 H18 116.9 . .
N2 C18 C19 126.1(4) . .
C19 C18 H18 116.9 . .
C18 C19 C20 114.8(4) . .
C18 C19 C24 126.3(4) . .
C20 C19 C24 118.8(4) . .
C19 C20 H20 119.9 . .
C21 C20 C19 120.3(5) . .
C21 C20 H20 119.9 . .
C20 C21 Cl4 119.6(4) . .
C20 C21 C22 120.9(4) . .
C22 C21 Cl4 119.5(4) . .
C21 C22 H22 118.9 . .
C23 C22 C21 122.2(4) . .
C23 C22 H22 118.9 . .
C22 C23 C24 118.5(4) . .
C22 C23 C25 121.1(4) . .
C24 C23 C25 120.4(4) . .
O2 C24 C19 122.6(4) . .
O2 C24 C23 118.0(4) . .
C23 C24 C19 119.3(4) . .
C26 C25 C23 112.0(4) . .
C26 C25 C27 108.1(4) . .
C26 C25 C28 107.3(4) . .
C27 C25 C23 108.0(4) . .
C27 C25 C28 110.9(4) . .
C28 C25 C23 110.5(4) . .
C25 C26 H26A 109.5 . .
C25 C26 H26B 109.5 . .
C25 C26 H26C 109.5 . .
H26A C26 H26B 109.5 . .
H26A C26 H26C 109.5 . .
H26B C26 H26C 109.5 . .
C25 C27 H27A 109.5 . .
C25 C27 H27B 109.5 . .
C25 C27 H27C 109.5 . .
H27A C27 H27B 109.5 . .
H27A C27 H27C 109.5 . .
H27B C27 H27C 109.5 . .
C25 C28 H28A 109.5 . .
C25 C28 H28B 109.5 . .
C25 C28 H28C 109.5 . .
H28A C28 H28B 109.5 . .
H28A C28 H28C 109.5 . .
H28B C28 H28C 109.5 . .

loop_
_geom_bond_atom_site_label_1
_geom_bond_atom_site_label_2
_geom_bond_distance
_geom_bond_site_symmetry_2
Ir1 Cl1 2.3339(11) 2_655
Ir1 Cl1 2.3339(11) .
Ir1 O1 2.002(3) 2_655
Ir1 O1 2.002(3) .
Ir1 N1 1.964(4) .
Ir1 N1 1.964(4) 2_655
Cl2 C7 1.745(5) .
O1 C10 1.308(6) .
N1 C3 1.482(5) .
N1 C4 1.292(6) .
C1 C1 1.521(10) 2_655
C1 H1A 0.9900 .
C1 H1B 0.9900 .
C1 C2 1.520(6) .
C2 H2A 0.9900 .
C2 H2B 0.9900 .
C2 C3 1.530(6) .
C3 C3 1.526(9) 2_655
C3 H3 1.0000 .
C4 H4 0.9500 .
C4 C5 1.449(6) .
C5 C6 1.414(6) .
C5 C10 1.416(6) .
C6 H6 0.9500 .
C6 C7 1.349(7) .
C7 C8 1.397(7) .
C8 H8 0.9500 .
C8 C9 1.372(7) .
C9 C10 1.444(6) .
C9 C11 1.527(7) .
C11 C12 1.534(7) .
C11 C13 1.540(7) .
C11 C14 1.545(7) .
C12 H12A 0.9800 .
C12 H12B 0.9800 .
C12 H12C 0.9800 .
C13 H13A 0.9800 .
C13 H13B 0.9800 .
C13 H13C 0.9800 .
C14 H14A 0.9800 .
C14 H14B 0.9800 .
C14 H14C 0.9800 .
Ir2 Cl3 2.3240(11) .
Ir2 Cl3 2.3239(11) 2_665
Ir2 O2 1.999(3) 2_665
Ir2 O2 1.999(3) .
Ir2 N2 1.976(4) 2_665
Ir2 N2 1.976(4) .
Cl4 C21 1.739(5) .
O2 C24 1.306(6) .
N2 C17 1.483(6) .
N2 C18 1.293(6) .
C15 C15 1.526(10) 2_665
C15 H15A 0.9900 .
C15 H15B 0.9900 .
C15 C16 1.521(6) .
C16 H16A 0.9900 .
C16 H16B 0.9900 .
C16 C17 1.513(6) .
C17 C17 1.538(9) 2_665
C17 H17 1.0000 .
C18 H18 0.9500 .
C18 C19 1.417(6) .
C19 C20 1.422(6) .
C19 C24 1.447(6) .
C20 H20 0.9500 .
C20 C21 1.362(7) .
C21 C22 1.396(7) .
C22 H22 0.9500 .
C22 C23 1.382(7) .
C23 C24 1.428(6) .
C23 C25 1.538(6) .
C25 C26 1.528(6) .
C25 C27 1.536(7) .
C25 C28 1.536(7) .
C26 H26A 0.9800 .
C26 H26B 0.9800 .
C26 H26C 0.9800 .
C27 H27A 0.9800 .
C27 H27B 0.9800 .
C27 H27C 0.9800 .
C28 H28A 0.9800 .
C28 H28B 0.9800 .
C28 H28C 0.9800 .
